data_4064546
loop_
_publ_author_name
'Frazier, Kevin A.'
'Froese, Robert D.'
'He, Yiyong'
'Klosin, Jerzy'
'Theriault, Curt N.'
'Vosejpka, Paul C.'
'Zhou, Zhe'
'Abboud, Khalil A.'

_publ_section_title
;
 Pyridylamido Hafnium and Zirconium Complexes: Synthesis, Dynamic
 Behavior, and Ethylene/1-Octene and Propylene Polymerization Reactions
;
_journal_issue 12
_journal_name_full Organometallics
_journal_page_first 3318
_journal_paper_doi 10.1021/om200167h
_journal_volume 30
_journal_year 2011
_chemical_formula_sum 'C39 H44 Hf N2'
_chemical_formula_weight 719.25
_chemical_name_systematic
; 
 ? 
;
_space_group_IT_number 15
_symmetry_cell_setting monoclinic
_symmetry_space_group_name_Hall '-C 2yc'
_symmetry_space_group_name_H-M 'C 1 2/c 1'
_atom_sites_solution_hydrogens geom
_atom_sites_solution_primary direct
_atom_sites_solution_secondary difmap
_audit_creation_method SHELXL-97
_audit_update_record
; 
2007-12-11 # Formatted by publCIF 
;
_cell_angle_alpha 90.00
_cell_angle_beta 106.222(2)
_cell_angle_gamma 90.00
_cell_formula_units_Z 8
_cell_length_a 41.326(2)
_cell_length_b 9.6978(5)
_cell_length_c 17.2520(9)
_cell_measurement_reflns_used 173
_cell_measurement_temperature 173(2)
_cell_measurement_theta_max 28.0
_cell_measurement_theta_min 2.0
_cell_volume 6638.8(6)
_computing_cell_refinement 'Bruker SMART & SAINT (Bruker 1998)'
_computing_data_collection 'Bruker SMART (Bruker 1998)'
_computing_data_reduction 'Bruker SHELXTL (Bruker 2000)'
_computing_molecular_graphics 'Bruker SHELXTL'
_computing_publication_material 'Bruker SHELXTL'
_computing_structure_refinement 'Bruker SHELXTL'
_computing_structure_solution 'Bruker SHELXTL'
_diffrn_ambient_temperature 173(2)
_diffrn_measured_fraction_theta_full 0.994
_diffrn_measured_fraction_theta_max 0.994
_diffrn_measurement_device_type 'SMART CCD area detector'
_diffrn_measurement_method '\w scans'
_diffrn_radiation_monochromator graphite
_diffrn_radiation_source 'normal-focus sealed tube'
_diffrn_radiation_type MoK\a
_diffrn_radiation_wavelength 0.71073
_diffrn_reflns_av_R_equivalents 0.0512
_diffrn_reflns_av_sigmaI/netI 0.0365
_diffrn_reflns_limit_h_max 53
_diffrn_reflns_limit_h_min -53
_diffrn_reflns_limit_k_max 12
_diffrn_reflns_limit_k_min -12
_diffrn_reflns_limit_l_max 22
_diffrn_reflns_limit_l_min -22
_diffrn_reflns_number 28462
_diffrn_reflns_theta_full 27.50
_diffrn_reflns_theta_max 27.50
_diffrn_reflns_theta_min 2.05
_diffrn_standards_decay_% 0
_diffrn_standards_number 0
_exptl_absorpt_coefficient_mu 3.171
_exptl_absorpt_correction_T_max 0.6896
_exptl_absorpt_correction_T_min 0.5782
_exptl_absorpt_correction_type integration
_exptl_absorpt_process_details 'based on measured indexed crystal faces, SHELXTL (Bruker 1998)'
_exptl_crystal_colour yellow
_exptl_crystal_density_diffrn 1.439
_exptl_crystal_density_meas 0
_exptl_crystal_density_method 'not measured'
_exptl_crystal_description needles
_exptl_crystal_F_000 2912
_exptl_crystal_size_max 0.19
_exptl_crystal_size_mid 0.15
_exptl_crystal_size_min 0.13
_refine_diff_density_max 0.746
_refine_diff_density_min -0.577
_refine_diff_density_rms 0.075
_refine_ls_extinction_method none
_refine_ls_goodness_of_fit_ref 1.030
_refine_ls_hydrogen_treatment mixed
_refine_ls_matrix_type full
_refine_ls_number_parameters 387
_refine_ls_number_reflns 7597
_refine_ls_number_restraints 0
_refine_ls_restrained_S_all 1.030
_refine_ls_R_factor_all 0.0338
_refine_ls_R_factor_gt 0.0231
_refine_ls_shift/su_max 0.002
_refine_ls_shift/su_mean 0.000
_refine_ls_structure_factor_coef Fsqd
_refine_ls_weighting_details 'calc w=1/[\s^2^(Fo^2^)+(0.0272P)^2^+1.2936P] where P=(Fo^2^+2Fc^2^)/3'
_refine_ls_weighting_scheme calc
_refine_ls_wR_factor_gt 0.0533
_refine_ls_wR_factor_ref 0.0562
_reflns_number_gt 6234
_reflns_number_total 7597
_reflns_threshold_expression I>2\s(I)
_cod_data_source_file om200167h_si_002.cif
_cod_data_source_block 1
_cod_depositor_comments
;
The following automatic conversions were performed:

'_symmetry_cell_setting' value 'Monoclinic' changed to 'monoclinic'
according to /home/saulius/struct/CIF-dictionaries/cif_core.dic
dictionary named 'cif_core.dic' version 2.4.1 from 2010-06-29.

Automatic conversion script
Id: cif_fix_values 1715 2011-07-08 13:25:40Z adriana 
;
_cod_original_sg_symbol_H-M C2/c
_cod_database_code 4064546

loop_
_symmetry_equiv_pos_as_xyz
'x, y, z'
'-x, y, -z+1/2'
'x+1/2, y+1/2, z'
'-x+1/2, y+1/2, -z+1/2'
'-x, -y, -z'
'x, -y, z-1/2'
'-x+1/2, -y+1/2, -z'
'x+1/2, -y+1/2, z-1/2'

loop_
_atom_site_label
_atom_site_type_symbol
_atom_site_fract_x
_atom_site_fract_y
_atom_site_fract_z
_atom_site_U_iso_or_equiv
_atom_site_adp_type
_atom_site_occupancy
_atom_site_symmetry_multiplicity
_atom_site_calc_flag
_atom_site_refinement_flags
Hf Hf 0.084115(2) 0.336538(10) 0.334576(6) 0.02587(4) Uani 1 1 d .
N1 N 0.09008(5) 0.56152(19) 0.29967(11) 0.0220(4) Uani 1 1 d .
C1 C 0.01350(7) 0.4009(3) 0.37173(17) 0.0332(6) Uani 1 1 d .
H1 H 0.0126 0.3032 0.3751 0.040 Uiso 1 1 calc R
N2 N 0.12472(5) 0.34611(18) 0.28557(12) 0.0221(4) Uani 1 1 d .
C2 C -0.01051(7) 0.4787(3) 0.39219(17) 0.0386(7) Uani 1 1 d .
H2 H -0.0285 0.4341 0.4065 0.046 Uiso 1 1 calc R
C3 C -0.03187(8) 0.7015(3) 0.42255(18) 0.0417(7) Uani 1 1 d .
H3 H -0.0492 0.6555 0.4389 0.050 Uiso 1 1 calc R
C4 C -0.02947(8) 0.8406(3) 0.42859(19) 0.0464(8) Uani 1 1 d .
H4 H -0.0450 0.8911 0.4491 0.056 Uiso 1 1 calc R
C5 C -0.00416(8) 0.9103(3) 0.40468(16) 0.0400(7) Uani 1 1 d .
H5 H -0.0024 1.0078 0.4093 0.048 Uiso 1 1 calc R
C6 C 0.01823(7) 0.8375(3) 0.37448(16) 0.0323(6) Uani 1 1 d .
H6 H 0.0353 0.8864 0.3587 0.039 Uiso 1 1 calc R
C7 C 0.06836(7) 0.7889(3) 0.27087(16) 0.0307(6) Uani 1 1 d .
H7 H 0.0513 0.8555 0.2691 0.037 Uiso 1 1 calc R
C8 C 0.09526(8) 0.8209(3) 0.24031(19) 0.0400(7) Uani 1 1 d .
H8 H 0.0971 0.9107 0.2199 0.048 Uiso 1 1 calc R
C9 C 0.11915(7) 0.7231(3) 0.23954(17) 0.0361(6) Uani 1 1 d .
H9 H 0.1379 0.7444 0.2200 0.043 Uiso 1 1 calc R
C10 C 0.17692(7) 0.5507(3) 0.39802(16) 0.0389(7) Uani 1 1 d .
H10 H 0.1574 0.5511 0.4168 0.047 Uiso 1 1 calc R
C11 C 0.20739(9) 0.5901(3) 0.44914(19) 0.0520(9) Uani 1 1 d .
H11 H 0.2088 0.6178 0.5028 0.062 Uiso 1 1 calc R
C12 C 0.23589(9) 0.5897(4) 0.4230(2) 0.0581(10) Uani 1 1 d .
H12 H 0.2569 0.6179 0.4581 0.070 Uiso 1 1 calc R
C13 C 0.23375(7) 0.5484(3) 0.3460(2) 0.0478(8) Uani 1 1 d .
H13 H 0.2537 0.5465 0.3288 0.057 Uiso 1 1 calc R
C14 C 0.13876(5) 0.4762(2) 0.26463(14) 0.0225(5) Uani 1 1 d .
H14 H 0.1401 0.4684 0.2078 0.027 Uiso 1 1 calc R
C15 C 0.17643(7) 0.0333(3) 0.27277(17) 0.0359(6) Uani 1 1 d .
H15 H 0.1924 -0.0262 0.3074 0.043 Uiso 1 1 calc R
C16 C 0.16768(7) 0.0104(3) 0.19114(19) 0.0414(7) Uani 1 1 d .
H16 H 0.1779 -0.0622 0.1696 0.050 Uiso 1 1 calc R
C17 C 0.14370(7) 0.0941(3) 0.14031(17) 0.0379(6) Uani 1 1 d .
H17 H 0.1374 0.0772 0.0838 0.045 Uiso 1 1 calc R
C18 C 0.20224(7) 0.4665(3) 0.20557(18) 0.0407(7) Uani 1 1 d .
H18 H 0.1807 0.4155 0.1825 0.049 Uiso 1 1 calc R
C19 C 0.17374(6) 0.1587(3) 0.39719(16) 0.0327(6) Uani 1 1 d .
H19 H 0.1611 0.2387 0.4110 0.039 Uiso 1 1 calc R
C20 C 0.10106(7) 0.2830(3) 0.11125(16) 0.0353(6) Uani 1 1 d .
H20 H 0.0926 0.3553 0.1420 0.042 Uiso 1 1 calc R
C21 C 0.20154(12) 0.5909(4) 0.1530(2) 0.0731(12) Uani 1 1 d .
H21A H 0.1996 0.5610 0.0976 0.110 Uiso 1 1 calc R
H21B H 0.2224 0.6439 0.1737 0.110 Uiso 1 1 calc R
H21C H 0.1821 0.6488 0.1533 0.110 Uiso 1 1 calc R
C22 C 0.23056(11) 0.3689(4) 0.2038(3) 0.0807(13) Uani 1 1 d .
H22A H 0.2270 0.3331 0.1489 0.121 Uiso 1 1 calc R
H22B H 0.2309 0.2921 0.2410 0.121 Uiso 1 1 calc R
H22C H 0.2521 0.4182 0.2204 0.121 Uiso 1 1 calc R
C23 C 0.21141(7) 0.1904(3) 0.4288(2) 0.0481(8) Uani 1 1 d .
H23A H 0.2168 0.2712 0.4007 0.072 Uiso 1 1 calc R
H23B H 0.2244 0.1110 0.4192 0.072 Uiso 1 1 calc R
H23C H 0.2171 0.2093 0.4869 0.072 Uiso 1 1 calc R
C24 C 0.16491(8) 0.0307(3) 0.43944(19) 0.0496(8) Uani 1 1 d .
H24A H 0.1407 0.0127 0.4196 0.074 Uiso 1 1 calc R
H24B H 0.1710 0.0466 0.4978 0.074 Uiso 1 1 calc R
H24C H 0.1774 -0.0491 0.4279 0.074 Uiso 1 1 calc R
C25 C 0.11372(10) 0.3554(3) 0.0452(2) 0.0562(9) Uani 1 1 d .
H25A H 0.1313 0.4222 0.0704 0.084 Uiso 1 1 calc R
H25B H 0.0949 0.4034 0.0076 0.084 Uiso 1 1 calc R
H25C H 0.1230 0.2865 0.0157 0.084 Uiso 1 1 calc R
C26 C 0.07163(8) 0.1895(3) 0.0701(2) 0.0520(8) Uani 1 1 d .
H26A H 0.0635 0.1420 0.1112 0.078 Uiso 1 1 calc R
H26B H 0.0791 0.1213 0.0369 0.078 Uiso 1 1 calc R
H26C H 0.0534 0.2451 0.0359 0.078 Uiso 1 1 calc R
C27 C 0.10347(9) 0.2737(4) 0.4632(2) 0.0584(10) Uani 1 1 d .
H27A H 0.1053 0.1730 0.4666 0.088 Uiso 1 1 calc R
H27B H 0.0879 0.3056 0.4931 0.088 Uiso 1 1 calc R
H27C H 0.1257 0.3148 0.4865 0.088 Uiso 1 1 calc R
C28 C 0.05461(8) 0.1590(3) 0.2719(3) 0.0543(9) Uani 1 1 d .
H28A H 0.0411 0.1210 0.3053 0.081 Uiso 1 1 calc R
H28B H 0.0700 0.0879 0.2627 0.081 Uiso 1 1 calc R
H28C H 0.0397 0.1893 0.2200 0.081 Uiso 1 1 calc R
C29 C -0.00903(7) 0.6229(3) 0.39231(16) 0.0313(6) Uani 1 1 d .
C30 C 0.01667(6) 0.6927(3) 0.36621(15) 0.0272(5) Uani 1 1 d .
C31 C 0.03993(6) 0.6068(3) 0.33921(14) 0.0244(5) Uani 1 1 d .
C32 C 0.03986(6) 0.4637(2) 0.34534(15) 0.0265(5) Uani 1 1 d .
C33 C 0.06646(6) 0.6601(2) 0.30375(15) 0.0246(5) Uani 1 1 d .
C34 C 0.11521(6) 0.5924(2) 0.26799(14) 0.0255(5) Uani 1 1 d .
C35 C 0.17429(6) 0.5102(2) 0.31896(15) 0.0276(5) Uani 1 1 d .
C36 C 0.20299(6) 0.5085(3) 0.29126(16) 0.0330(6) Uani 1 1 d .
C37 C 0.16264(6) 0.1411(2) 0.30647(16) 0.0271(5) Uani 1 1 d .
C38 C 0.13873(6) 0.2291(2) 0.25441(14) 0.0230(5) Uani 1 1 d .
C39 C 0.12870(6) 0.2025(3) 0.17052(15) 0.0278(5) Uani 1 1 d .

loop_
_atom_site_aniso_label
_atom_site_aniso_U_11
_atom_site_aniso_U_22
_atom_site_aniso_U_33
_atom_site_aniso_U_23
_atom_site_aniso_U_13
_atom_site_aniso_U_12
Hf 0.02808(6) 0.01771(6) 0.03675(7) 0.00343(4) 0.01720(4) 0.00238(4)
N1 0.0239(10) 0.0195(10) 0.0244(10) -0.0007(8) 0.0097(8) 0.0004(8)
C1 0.0359(15) 0.0253(14) 0.0440(16) 0.0036(12) 0.0203(12) 0.0029(11)
N2 0.0216(9) 0.0184(10) 0.0276(10) -0.0014(8) 0.0087(8) 0.0003(8)
C2 0.0355(15) 0.0423(17) 0.0450(16) 0.0095(13) 0.0228(13) 0.0016(13)
C3 0.0394(16) 0.0494(17) 0.0434(17) 0.0100(13) 0.0233(13) 0.0182(13)
C4 0.0542(19) 0.053(2) 0.0379(16) 0.0041(14) 0.0223(14) 0.0288(16)
C5 0.0541(18) 0.0344(16) 0.0326(15) -0.0009(12) 0.0136(13) 0.0164(14)
C6 0.0390(15) 0.0296(14) 0.0291(13) 0.0002(11) 0.0109(11) 0.0060(12)
C7 0.0349(14) 0.0214(12) 0.0391(15) 0.0040(11) 0.0156(12) 0.0067(10)
C8 0.0486(17) 0.0206(14) 0.0569(19) 0.0093(12) 0.0248(14) 0.0035(12)
C9 0.0349(14) 0.0274(15) 0.0533(18) 0.0040(12) 0.0243(13) -0.0019(11)
C10 0.0443(17) 0.0379(16) 0.0334(15) -0.0006(12) 0.0090(13) -0.0092(13)
C11 0.068(2) 0.047(2) 0.0316(16) 0.0000(14) -0.0015(15) -0.0179(17)
C12 0.0458(19) 0.051(2) 0.059(2) 0.0143(17) -0.0149(16) -0.0198(16)
C13 0.0292(15) 0.0406(17) 0.069(2) 0.0107(15) 0.0063(14) -0.0074(13)
C14 0.0248(12) 0.0202(12) 0.0244(12) 0.0008(9) 0.0103(9) 0.0003(9)
C15 0.0330(14) 0.0296(15) 0.0501(17) 0.0102(12) 0.0196(13) 0.0097(11)
C16 0.0456(16) 0.0274(14) 0.0605(19) -0.0047(13) 0.0299(14) 0.0076(13)
C17 0.0488(17) 0.0339(16) 0.0366(16) -0.0080(12) 0.0211(13) 0.0001(13)
C18 0.0344(15) 0.0389(16) 0.0557(18) 0.0001(13) 0.0239(13) 0.0024(12)
C19 0.0305(13) 0.0373(15) 0.0312(14) 0.0087(11) 0.0102(11) 0.0072(11)
C20 0.0409(15) 0.0322(15) 0.0283(14) -0.0036(11) 0.0025(11) 0.0022(12)
C21 0.123(4) 0.052(2) 0.052(2) 0.0069(18) 0.037(2) 0.009(2)
C22 0.086(3) 0.089(3) 0.082(3) 0.014(2) 0.048(3) 0.046(2)
C23 0.0321(15) 0.058(2) 0.0475(18) 0.0133(15) 0.0004(13) 0.0012(14)
C24 0.0533(19) 0.052(2) 0.0483(18) 0.0194(15) 0.0223(15) 0.0044(15)
C25 0.071(2) 0.057(2) 0.0370(17) 0.0120(15) 0.0089(16) -0.0009(17)
C26 0.0516(19) 0.0480(19) 0.0455(18) -0.0075(14) -0.0044(15) -0.0034(15)
C27 0.065(2) 0.070(2) 0.053(2) 0.0255(18) 0.0378(17) 0.0338(19)
C28 0.0492(19) 0.0275(16) 0.099(3) -0.0141(16) 0.0416(19) -0.0071(13)
C29 0.0328(14) 0.0358(14) 0.0288(14) 0.0045(11) 0.0143(11) 0.0113(11)
C30 0.0304(13) 0.0291(13) 0.0215(12) 0.0005(10) 0.0063(10) 0.0070(10)
C31 0.0248(12) 0.0243(12) 0.0238(12) -0.0018(10) 0.0065(10) 0.0021(10)
C32 0.0286(13) 0.0240(13) 0.0287(13) 0.0004(10) 0.0112(10) -0.0001(10)
C33 0.0274(12) 0.0193(12) 0.0271(12) 0.0006(10) 0.0078(10) 0.0021(10)
C34 0.0273(13) 0.0221(13) 0.0272(13) -0.0015(10) 0.0077(10) -0.0022(10)
C35 0.0289(12) 0.0201(12) 0.0322(13) 0.0029(10) 0.0061(10) -0.0038(10)
C36 0.0269(13) 0.0250(13) 0.0468(16) 0.0057(12) 0.0099(11) -0.0026(11)
C37 0.0236(12) 0.0262(13) 0.0341(14) 0.0060(10) 0.0124(10) 0.0016(10)
C38 0.0225(11) 0.0191(12) 0.0294(13) 0.0004(10) 0.0105(10) -0.0018(9)
C39 0.0303(13) 0.0225(12) 0.0313(13) -0.0013(10) 0.0098(11) -0.0006(10)

loop_
_atom_type_symbol
_atom_type_description
_atom_type_scat_dispersion_real
_atom_type_scat_dispersion_imag
_atom_type_scat_source
C C 0.0033 0.0016 'International Tables Vol C Tables 4.2.6.8 and 6.1.1.4'
H H 0.0000 0.0000 'International Tables Vol C Tables 4.2.6.8 and 6.1.1.4'
N N 0.0061 0.0033 'International Tables Vol C Tables 4.2.6.8 and 6.1.1.4'
Hf Hf -0.5830 6.1852 'International Tables Vol C Tables 4.2.6.8 and 6.1.1.4'

loop_
_geom_angle_atom_site_label_1
_geom_angle_atom_site_label_2
_geom_angle_atom_site_label_3
_geom_angle
N2 Hf C28 103.49(10)
N2 Hf C27 108.16(10)
C28 Hf C27 105.68(15)
N2 Hf C32 140.63(8)
C28 Hf C32 96.72(10)
C27 Hf C32 98.14(10)
N2 Hf N1 72.12(7)
C28 Hf N1 134.22(12)
C27 Hf N1 119.17(12)
C32 Hf N1 69.56(8)
C34 N1 C33 120.4(2)
C34 N1 Hf 118.27(15)
C33 N1 Hf 120.99(15)
C2 C1 C32 121.3(2)
C2 C1 H1 119.4
C32 C1 H1 119.4
C38 N2 C14 110.76(18)
C38 N2 Hf 124.67(14)
C14 N2 Hf 123.69(14)
C1 C2 C29 121.1(2)
C1 C2 H2 119.5
C29 C2 H2 119.5
C4 C3 C29 121.4(3)
C4 C3 H3 119.3
C29 C3 H3 119.3
C3 C4 C5 120.2(3)
C3 C4 H4 119.9
C5 C4 H4 119.9
C6 C5 C4 120.0(3)
C6 C5 H5 120.0
C4 C5 H5 120.0
C5 C6 C30 122.1(3)
C5 C6 H6 118.9
C30 C6 H6 118.9
C33 C7 C8 120.0(2)
C33 C7 H7 120.0
C8 C7 H7 120.0
C9 C8 C7 120.1(2)
C9 C8 H8 119.9
C7 C8 H8 119.9
C8 C9 C34 118.3(2)
C8 C9 H9 120.9
C34 C9 H9 120.9
C11 C10 C35 120.9(3)
C11 C10 H10 119.6
C35 C10 H10 119.6
C12 C11 C10 120.3(3)
C12 C11 H11 119.9
C10 C11 H11 119.9
C13 C12 C11 119.5(3)
C13 C12 H12 120.3
C11 C12 H12 120.3
C12 C13 C36 122.2(3)
C12 C13 H13 118.9
C36 C13 H13 118.9
N2 C14 C34 109.22(18)
N2 C14 C35 114.05(18)
C34 C14 C35 109.47(19)
N2 C14 H14 108.0
C34 C14 H14 108.0
C35 C14 H14 108.0
C16 C15 C37 121.9(2)
C16 C15 H15 119.0
C37 C15 H15 119.0
C15 C16 C17 119.4(3)
C15 C16 H16 120.3
C17 C16 H16 120.3
C16 C17 C39 121.3(3)
C16 C17 H17 119.4
C39 C17 H17 119.4
C21 C18 C22 112.0(3)
C21 C18 C36 111.2(3)
C22 C18 C36 112.4(3)
C21 C18 H18 107.0
C22 C18 H18 107.0
C36 C18 H18 107.0
C37 C19 C23 112.1(2)
C37 C19 C24 110.9(2)
C23 C19 C24 110.3(2)
C37 C19 H19 107.8
C23 C19 H19 107.8
C24 C19 H19 107.8
C39 C20 C26 111.1(2)
C39 C20 C25 112.5(2)
C26 C20 C25 108.5(2)
C39 C20 H20 108.2
C26 C20 H20 108.2
C25 C20 H20 108.2
C18 C21 H21A 109.5
C18 C21 H21B 109.5
H21A C21 H21B 109.5
C18 C21 H21C 109.5
H21A C21 H21C 109.5
H21B C21 H21C 109.5
C18 C22 H22A 109.5
C18 C22 H22B 109.5
H22A C22 H22B 109.5
C18 C22 H22C 109.5
H22A C22 H22C 109.5
H22B C22 H22C 109.5
C19 C23 H23A 109.5
C19 C23 H23B 109.5
H23A C23 H23B 109.5
C19 C23 H23C 109.5
H23A C23 H23C 109.5
H23B C23 H23C 109.5
C19 C24 H24A 109.5
C19 C24 H24B 109.5
H24A C24 H24B 109.5
C19 C24 H24C 109.5
H24A C24 H24C 109.5
H24B C24 H24C 109.5
C20 C25 H25A 109.5
C20 C25 H25B 109.5
H25A C25 H25B 109.5
C20 C25 H25C 109.5
H25A C25 H25C 109.5
H25B C25 H25C 109.5
C20 C26 H26A 109.5
C20 C26 H26B 109.5
H26A C26 H26B 109.5
C20 C26 H26C 109.5
H26A C26 H26C 109.5
H26B C26 H26C 109.5
Hf C27 H27A 109.5
Hf C27 H27B 109.5
H27A C27 H27B 109.5
Hf C27 H27C 109.5
H27A C27 H27C 109.5
H27B C27 H27C 109.5
Hf C28 H28A 109.5
Hf C28 H28B 109.5
H28A C28 H28B 109.5
Hf C28 H28C 109.5
H28A C28 H28C 109.5
H28B C28 H28C 109.5
C2 C29 C3 120.2(3)
C2 C29 C30 120.5(2)
C3 C29 C30 119.2(3)
C6 C30 C29 117.1(2)
C6 C30 C31 126.2(2)
C29 C30 C31 116.5(2)
C32 C31 C30 122.4(2)
C32 C31 C33 113.3(2)
C30 C31 C33 124.4(2)
C31 C32 C1 117.9(2)
C31 C32 Hf 121.32(17)
C1 C32 Hf 120.03(17)
N1 C33 C7 118.8(2)
N1 C33 C31 113.1(2)
C7 C33 C31 127.9(2)
N1 C34 C9 122.2(2)
N1 C34 C14 115.7(2)
C9 C34 C14 122.1(2)
C10 C35 C36 119.8(2)
C10 C35 C14 117.1(2)
C36 C35 C14 123.0(2)
C35 C36 C13 117.4(3)
C35 C36 C18 123.1(2)
C13 C36 C18 119.5(3)
C15 C37 C38 118.7(2)
C15 C37 C19 118.4(2)
C38 C37 C19 122.9(2)
C39 C38 C37 119.4(2)
C39 C38 N2 119.4(2)
C37 C38 N2 121.2(2)
C17 C39 C38 119.1(2)
C17 C39 C20 117.7(2)
C38 C39 C20 123.1(2)

loop_
_geom_bond_atom_site_label_1
_geom_bond_atom_site_label_2
_geom_bond_distance
Hf N2 2.0814(19)
Hf C28 2.210(3)
Hf C27 2.223(3)
Hf C32 2.256(2)
Hf N1 2.2950(19)
N1 C34 1.336(3)
N1 C33 1.382(3)
C1 C2 1.369(4)
C1 C32 1.429(3)
C1 H1 0.9500
N2 C38 1.444(3)
N2 C14 1.475(3)
C2 C29 1.399(4)
C2 H2 0.9500
C3 C4 1.355(4)
C3 C29 1.421(4)
C3 H3 0.9500
C4 C5 1.401(4)
C4 H4 0.9500
C5 C6 1.377(4)
C5 H5 0.9500
C6 C30 1.411(3)
C6 H6 0.9500
C7 C33 1.383(3)
C7 C8 1.392(4)
C7 H7 0.9500
C8 C9 1.372(4)
C8 H8 0.9500
C9 C34 1.384(3)
C9 H9 0.9500
C10 C11 1.375(4)
C10 C35 1.394(4)
C10 H10 0.9500
C11 C12 1.374(5)
C11 H11 0.9500
C12 C13 1.366(5)
C12 H12 0.9500
C13 C36 1.409(4)
C13 H13 0.9500
C14 C34 1.501(3)
C14 C35 1.541(3)
C14 H14 1.0000
C15 C16 1.371(4)
C15 C37 1.394(3)
C15 H15 0.9500
C16 C17 1.387(4)
C16 H16 0.9500
C17 C39 1.393(4)
C17 H17 0.9500
C18 C21 1.505(4)
C18 C22 1.512(4)
C18 C36 1.526(4)
C18 H18 1.0000
C19 C37 1.513(4)
C19 C23 1.530(4)
C19 C24 1.534(4)
C19 H19 1.0000
C20 C39 1.519(4)
C20 C26 1.524(4)
C20 C25 1.549(4)
C20 H20 1.0000
C21 H21A 0.9800
C21 H21B 0.9800
C21 H21C 0.9800
C22 H22A 0.9800
C22 H22B 0.9800
C22 H22C 0.9800
C23 H23A 0.9800
C23 H23B 0.9800
C23 H23C 0.9800
C24 H24A 0.9800
C24 H24B 0.9800
C24 H24C 0.9800
C25 H25A 0.9800
C25 H25B 0.9800
C25 H25C 0.9800
C26 H26A 0.9800
C26 H26B 0.9800
C26 H26C 0.9800
C27 H27A 0.9800
C27 H27B 0.9800
C27 H27C 0.9800
C28 H28A 0.9800
C28 H28B 0.9800
C28 H28C 0.9800
C29 C30 1.434(4)
C30 C31 1.444(3)
C31 C32 1.391(3)
C31 C33 1.489(3)
C35 C36 1.397(3)
C37 C38 1.420(3)
C38 C39 1.413(3)
